data_7048415
loop_
_publ_author_name
'John, Alexandra'
'Kirschner, Sven'
'Fengel, Melina K.'
'Bolte, Michael'
'Lerner, Hans-Wolfram'
'Wagner, Matthias'

_publ_section_title
;
 Simultaneous expansion of 9,10 boron-doped anthracene in longitudinal and
 lateral directions.
;
_journal_issue 5
_journal_name_full 'Dalton transactions (Cambridge, England : 2003)'
_journal_page_first 1871
_journal_page_last 1877
_journal_paper_doi 10.1039/c8dt04820g
_journal_volume 48
_journal_year 2019
_chemical_formula_moiety 'C20 H26 Si2'
_chemical_formula_sum 'C20 H26 Si2'
_chemical_formula_weight 322.59
_space_group_crystal_system orthorhombic
_space_group_IT_number 19
_space_group_name_Hall 'P 2ac 2ab'
_space_group_name_H-M_alt 'P 21 21 21'
_symmetry_space_group_name_Hall 'P 2ac 2ab'
_symmetry_space_group_name_H-M 'P 21 21 21'
_atom_sites_solution_hydrogens geom
_audit_block_doi 10.5517/ccdc.csd.cc216r23
_audit_creation_method SHELXL-2014
_audit_update_record
;
2018-12-05 deposited with the CCDC.
2018-12-20 downloaded from the CCDC.
;
_cell_angle_alpha 90
_cell_angle_beta 90
_cell_angle_gamma 90
_cell_formula_units_Z 4
_cell_length_a 9.1691(3)
_cell_length_b 12.4660(4)
_cell_length_c 16.2294(8)
_cell_measurement_reflns_used 41378
_cell_measurement_temperature 173(2)
_cell_measurement_theta_max 30.8
_cell_measurement_theta_min 2.1
_cell_volume 1855.05(12)
_computing_cell_refinement 'X-Area (Stoe & Cie, 2001)'
_computing_data_collection 'X-Area (Stoe & Cie, 2001)'
_computing_data_reduction 'X-Area (Stoe & Cie, 2001)'
_computing_molecular_graphics 'XP in SHELXTL-Plus (Sheldrick, 2008)'
_computing_structure_refinement 'SHELXL-2014 (Sheldrick, 2014)'
_diffrn_ambient_temperature 173(2)
_diffrn_measured_fraction_theta_full 0.994
_diffrn_measured_fraction_theta_max 0.992
_diffrn_measurement_device_type 'STOE IPDS II two-circle-diffractometer'
_diffrn_measurement_method \w
_diffrn_radiation_type MoK\a
_diffrn_radiation_wavelength 0.71073
_diffrn_reflns_av_R_equivalents 0.0473
_diffrn_reflns_av_unetI/netI 0.0243
_diffrn_reflns_Laue_measured_fraction_full 0.994
_diffrn_reflns_Laue_measured_fraction_max 0.992
_diffrn_reflns_limit_h_max 13
_diffrn_reflns_limit_h_min -12
_diffrn_reflns_limit_k_max 17
_diffrn_reflns_limit_k_min -17
_diffrn_reflns_limit_l_max 23
_diffrn_reflns_limit_l_min -20
_diffrn_reflns_number 29132
_diffrn_reflns_point_group_measured_fraction_full 0.995
_diffrn_reflns_point_group_measured_fraction_max 0.991
_diffrn_reflns_theta_full 25.000
_diffrn_reflns_theta_max 30.380
_diffrn_reflns_theta_min 2.060
_exptl_absorpt_coefficient_mu 0.187
_exptl_absorpt_correction_T_max 0.942
_exptl_absorpt_correction_T_min 0.915
_exptl_absorpt_correction_type multi-scan
_exptl_absorpt_process_details 'X-Area (Stoe & Cie, 2001)'
_exptl_crystal_colour colourless
_exptl_crystal_density_diffrn 1.155
_exptl_crystal_description block
_exptl_crystal_F_000 696
_exptl_crystal_size_max 0.360
_exptl_crystal_size_mid 0.240
_exptl_crystal_size_min 0.220
_refine_diff_density_max 0.280
_refine_diff_density_min -0.216
_refine_diff_density_rms 0.043
_refine_ls_abs_structure_details
; 
 Flack x determined using 2294 quotients [(I+)-(I-)]/[(I+)+(I-)] 
 (Parsons, Flack and Wagner, Acta Cryst. B69 (2013) 249-259). 
;
_refine_ls_abs_structure_Flack -0.03(3)
_refine_ls_extinction_coef 0.041(5)
_refine_ls_extinction_expression Fc^*^=kFc[1+0.001xFc^2^\l^3^/sin(2\q)]^-1/4^
_refine_ls_extinction_method SHELXL
_refine_ls_goodness_of_fit_ref 1.054
_refine_ls_hydrogen_treatment constr
_refine_ls_matrix_type full
_refine_ls_number_parameters 200
_refine_ls_number_reflns 5529
_refine_ls_number_restraints 0
_refine_ls_restrained_S_all 1.054
_refine_ls_R_factor_all 0.0363
_refine_ls_R_factor_gt 0.0353
_refine_ls_shift/su_max 0.001
_refine_ls_shift/su_mean 0.000
_refine_ls_structure_factor_coef Fsqd
_refine_ls_weighting_details 'w=1/[\s^2^(Fo^2^)+(0.0578P)^2^+0.3532P] where P=(Fo^2^+2Fc^2^)/3'
_refine_ls_weighting_scheme calc
_refine_ls_wR_factor_gt 0.0965
_refine_ls_wR_factor_ref 0.0975
_reflns_Friedel_coverage 0.773
_reflns_Friedel_fraction_full 0.997
_reflns_Friedel_fraction_max 0.991
_reflns_number_gt 5372
_reflns_number_total 5529
_reflns_threshold_expression 'I > 2\s(I)'
_cod_data_source_file c8dt04820g2.cif
_cod_data_source_block wa1940
_cod_depositor_comments 'Adding full bibliography for 7048415--7048428.cif.'
_cod_database_code 7048415
_shelx_space_group_comment
; 
The symmetry employed for this shelxl refinement is uniquely defined 
by the following loop, which should always be used as a source of 
symmetry information in preference to the above space-group names. 
They are only intended as comments. 
;
_shelx_estimated_absorpt_t_min 0.936
_shelx_estimated_absorpt_t_max 0.960
_shelxl_version_number 2014-1

loop_
_space_group_symop_operation_xyz
'x, y, z'
'-x+1/2, -y, z+1/2'
'-x, y+1/2, -z+1/2'
'x+1/2, -y+1/2, -z'

loop_
_atom_site_label
_atom_site_type_symbol
_atom_site_fract_x
_atom_site_fract_y
_atom_site_fract_z
_atom_site_U_iso_or_equiv
_atom_site_adp_type
_atom_site_occupancy
_atom_site_site_symmetry_order
_atom_site_calc_flag
_atom_site_refinement_flags_posn
_atom_site_refinement_flags_adp
Si1 Si 0.13529(5) 0.51878(4) 0.66725(3) 0.02572(12) Uani 1 1 d . .
Si2 Si 0.46052(6) 0.64374(4) 0.76023(3) 0.03017(13) Uani 1 1 d . .
C1 C 0.33269(18) 0.51720(14) 0.62872(10) 0.0244(3) Uani 1 1 d . .
C2 C 0.43448(19) 0.59447(14) 0.64959(11) 0.0266(3) Uani 1 1 d . .
C3 C 0.5479(2) 0.62216(15) 0.58992(11) 0.0289(3) Uani 1 1 d . .
C4 C 0.6327(2) 0.71653(17) 0.60002(15) 0.0388(4) Uani 1 1 d . .
H4 H 0.6205 0.7584 0.6484 0.047 Uiso 1 1 calc R U
C5 C 0.7323(3) 0.7491(2) 0.54165(17) 0.0452(5) Uani 1 1 d . .
H5 H 0.7883 0.8123 0.5502 0.054 Uiso 1 1 calc R U
C6 C 0.7505(2) 0.6889(2) 0.46966(15) 0.0444(5) Uani 1 1 d . .
H6 H 0.8193 0.7109 0.4293 0.053 Uiso 1 1 calc R U
C7 C 0.6688(2) 0.5977(2) 0.45737(13) 0.0386(4) Uani 1 1 d . .
H7 H 0.6814 0.5576 0.4081 0.046 Uiso 1 1 calc R U
C8 C 0.56683(19) 0.56250(15) 0.51638(11) 0.0294(3) Uani 1 1 d . .
C9 C 0.48134(19) 0.46558(15) 0.50514(10) 0.0276(3) Uani 1 1 d . .
C10 C 0.5111(2) 0.39034(17) 0.44254(12) 0.0338(4) Uani 1 1 d . .
H10 H 0.5871 0.4048 0.4043 0.041 Uiso 1 1 calc R U
C11 C 0.4335(2) 0.29686(17) 0.43533(12) 0.0353(4) Uani 1 1 d . .
H11 H 0.4559 0.2475 0.3925 0.042 Uiso 1 1 calc R U
C12 C 0.3211(2) 0.27406(16) 0.49109(12) 0.0339(4) Uani 1 1 d . .
H12 H 0.2687 0.2085 0.4873 0.041 Uiso 1 1 calc R U
C13 C 0.2871(2) 0.34765(15) 0.55135(11) 0.0297(3) Uani 1 1 d . .
H13 H 0.2094 0.3324 0.5883 0.036 Uiso 1 1 calc R U
C14 C 0.3643(2) 0.44509(13) 0.55999(10) 0.0250(3) Uani 1 1 d . .
C15 C 0.0150(2) 0.50885(18) 0.57389(13) 0.0369(4) Uani 1 1 d . .
H15A H 0.0322 0.4402 0.5461 0.055 Uiso 1 1 calc R U
H15B H 0.0374 0.5678 0.5360 0.055 Uiso 1 1 calc R U
H15C H -0.0875 0.5134 0.5908 0.055 Uiso 1 1 calc R U
C16 C 0.0867(2) 0.65319(16) 0.71047(13) 0.0345(4) Uani 1 1 d . .
H16A H 0.1143 0.7093 0.6711 0.052 Uiso 1 1 calc R U
H16B H 0.1390 0.6643 0.7624 0.052 Uiso 1 1 calc R U
H16C H -0.0186 0.6564 0.7205 0.052 Uiso 1 1 calc R U
C17 C 0.0832(3) 0.41000(17) 0.74201(13) 0.0389(4) Uani 1 1 d . .
H17A H 0.1094 0.3400 0.7189 0.058 Uiso 1 1 calc R U
H17B H -0.0222 0.4125 0.7519 0.058 Uiso 1 1 calc R U
H17C H 0.1352 0.4209 0.7941 0.058 Uiso 1 1 calc R U
C18 C 0.3670(3) 0.55448(18) 0.83644(12) 0.0382(4) Uani 1 1 d . .
H18A H 0.3932 0.4796 0.8255 0.057 Uiso 1 1 calc R U
H18B H 0.2611 0.5632 0.8314 0.057 Uiso 1 1 calc R U
H18C H 0.3976 0.5739 0.8923 0.057 Uiso 1 1 calc R U
C19 C 0.6590(3) 0.6212(2) 0.78471(16) 0.0473(5) Uani 1 1 d . .
H19A H 0.6842 0.5460 0.7741 0.071 Uiso 1 1 calc R U
H19B H 0.6770 0.6380 0.8428 0.071 Uiso 1 1 calc R U
H19C H 0.7191 0.6678 0.7499 0.071 Uiso 1 1 calc R U
C20 C 0.4130(3) 0.78831(17) 0.77995(16) 0.0448(5) Uani 1 1 d . .
H20A H 0.4626 0.8338 0.7394 0.067 Uiso 1 1 calc R U
H20B H 0.4445 0.8084 0.8356 0.067 Uiso 1 1 calc R U
H20C H 0.3073 0.7980 0.7751 0.067 Uiso 1 1 calc R U

loop_
_atom_site_aniso_label
_atom_site_aniso_U_11
_atom_site_aniso_U_22
_atom_site_aniso_U_33
_atom_site_aniso_U_23
_atom_site_aniso_U_13
_atom_site_aniso_U_12
Si1 0.0234(2) 0.0258(2) 0.0280(2) -0.00046(17) 0.00338(17) -0.00039(17)
Si2 0.0286(2) 0.0298(2) 0.0321(2) -0.00367(18) -0.00450(19) 0.00005(19)
C1 0.0231(7) 0.0250(7) 0.0251(7) 0.0014(6) 0.0017(5) 0.0012(6)
C2 0.0243(7) 0.0264(7) 0.0291(7) 0.0023(6) -0.0008(6) 0.0013(6)
C3 0.0226(7) 0.0299(8) 0.0342(8) 0.0056(6) -0.0002(6) 0.0002(6)
C4 0.0317(9) 0.0336(9) 0.0512(11) 0.0048(8) -0.0002(9) -0.0050(8)
C5 0.0331(10) 0.0419(11) 0.0605(14) 0.0126(10) 0.0003(10) -0.0091(9)
C6 0.0304(10) 0.0527(12) 0.0499(12) 0.0188(10) 0.0055(9) -0.0062(9)
C7 0.0301(9) 0.0494(11) 0.0362(9) 0.0115(8) 0.0047(7) -0.0001(8)
C8 0.0227(8) 0.0340(8) 0.0314(8) 0.0078(7) 0.0013(6) 0.0033(6)
C9 0.0241(7) 0.0331(8) 0.0255(7) 0.0042(6) 0.0017(6) 0.0054(6)
C10 0.0301(8) 0.0423(10) 0.0289(8) 0.0015(7) 0.0049(7) 0.0089(8)
C11 0.0381(10) 0.0382(9) 0.0296(8) -0.0060(7) 0.0010(7) 0.0109(8)
C12 0.0380(10) 0.0302(8) 0.0335(9) -0.0036(7) -0.0019(7) 0.0025(7)
C13 0.0301(8) 0.0289(8) 0.0300(8) -0.0004(7) 0.0025(6) 0.0001(7)
C14 0.0235(7) 0.0269(7) 0.0248(7) 0.0014(5) 0.0002(6) 0.0031(6)
C15 0.0300(9) 0.0403(10) 0.0405(9) -0.0023(8) -0.0059(7) 0.0015(8)
C16 0.0319(8) 0.0315(9) 0.0402(9) -0.0050(7) 0.0049(7) 0.0054(7)
C17 0.0461(11) 0.0343(9) 0.0364(9) 0.0030(7) 0.0098(8) -0.0093(8)
C18 0.0443(11) 0.0413(10) 0.0290(8) 0.0006(7) 0.0000(8) 0.0043(9)
C19 0.0330(10) 0.0558(14) 0.0530(12) -0.0052(10) -0.0143(9) 0.0014(9)
C20 0.0473(12) 0.0315(9) 0.0558(13) -0.0120(9) -0.0032(10) -0.0015(9)

loop_
_atom_type_symbol
_atom_type_description
_atom_type_scat_dispersion_real
_atom_type_scat_dispersion_imag
_atom_type_scat_source
C C 0.0033 0.0016 'International Tables Vol C Tables 4.2.6.8 and 6.1.1.4'
H H 0.0000 0.0000 'International Tables Vol C Tables 4.2.6.8 and 6.1.1.4'
Si Si 0.0817 0.0704 'International Tables Vol C Tables 4.2.6.8 and 6.1.1.4'

loop_
_geom_angle_atom_site_label_1
_geom_angle_atom_site_label_2
_geom_angle_atom_site_label_3
_geom_angle
C16 Si1 C15 102.81(10)
C16 Si1 C17 110.09(10)
C15 Si1 C17 108.88(10)
C16 Si1 C1 110.89(9)
C15 Si1 C1 106.92(8)
C17 Si1 C1 116.31(9)
C18 Si2 C20 110.55(11)
C18 Si2 C19 102.40(11)
C20 Si2 C19 109.31(12)
C18 Si2 C2 111.85(9)
C20 Si2 C2 116.00(10)
C19 Si2 C2 105.70(10)
C2 C1 C14 118.76(15)
C2 C1 Si1 123.41(13)
C14 C1 Si1 116.30(12)
C1 C2 C3 118.82(16)
C1 C2 Si2 122.52(13)
C3 C2 Si2 117.20(13)
C8 C3 C4 117.71(17)
C8 C3 C2 121.41(16)
C4 C3 C2 120.58(18)
C5 C4 C3 121.9(2)
C5 C4 H4 119.1
C3 C4 H4 119.1
C4 C5 C6 119.7(2)
C4 C5 H5 120.2
C6 C5 H5 120.2
C7 C6 C5 120.0(2)
C7 C6 H6 120.0
C5 C6 H6 120.0
C6 C7 C8 121.3(2)
C6 C7 H7 119.3
C8 C7 H7 119.3
C7 C8 C3 119.39(18)
C7 C8 C9 122.15(18)
C3 C8 C9 118.46(15)
C10 C9 C14 118.66(17)
C10 C9 C8 122.66(16)
C14 C9 C8 118.68(16)
C11 C10 C9 121.77(18)
C11 C10 H10 119.1
C9 C10 H10 119.1
C10 C11 C12 119.98(17)
C10 C11 H11 120.0
C12 C11 H11 120.0
C13 C12 C11 119.34(19)
C13 C12 H12 120.3
C11 C12 H12 120.3
C12 C13 C14 122.03(18)
C12 C13 H13 119.0
C14 C13 H13 119.0
C13 C14 C9 118.15(16)
C13 C14 C1 120.34(15)
C9 C14 C1 121.24(16)
Si1 C15 H15A 109.5
Si1 C15 H15B 109.5
H15A C15 H15B 109.5
Si1 C15 H15C 109.5
H15A C15 H15C 109.5
H15B C15 H15C 109.5
Si1 C16 H16A 109.5
Si1 C16 H16B 109.5
H16A C16 H16B 109.5
Si1 C16 H16C 109.5
H16A C16 H16C 109.5
H16B C16 H16C 109.5
Si1 C17 H17A 109.5
Si1 C17 H17B 109.5
H17A C17 H17B 109.5
Si1 C17 H17C 109.5
H17A C17 H17C 109.5
H17B C17 H17C 109.5
Si2 C18 H18A 109.5
Si2 C18 H18B 109.5
H18A C18 H18B 109.5
Si2 C18 H18C 109.5
H18A C18 H18C 109.5
H18B C18 H18C 109.5
Si2 C19 H19A 109.5
Si2 C19 H19B 109.5
H19A C19 H19B 109.5
Si2 C19 H19C 109.5
H19A C19 H19C 109.5
H19B C19 H19C 109.5
Si2 C20 H20A 109.5
Si2 C20 H20B 109.5
H20A C20 H20B 109.5
Si2 C20 H20C 109.5
H20A C20 H20C 109.5
H20B C20 H20C 109.5

loop_
_geom_bond_atom_site_label_1
_geom_bond_atom_site_label_2
_geom_bond_distance
Si1 C16 1.870(2)
Si1 C15 1.878(2)
Si1 C17 1.881(2)
Si1 C1 1.9150(17)
Si2 C18 1.872(2)
Si2 C20 1.881(2)
Si2 C19 1.884(2)
Si2 C2 1.9129(18)
C1 C2 1.383(2)
C1 C14 1.462(2)
C2 C3 1.462(2)
C3 C8 1.417(3)
C3 C4 1.420(3)
C4 C5 1.377(3)
C4 H4 0.9500
C5 C6 1.399(4)
C5 H5 0.9500
C6 C7 1.376(3)
C6 H6 0.9500
C7 C8 1.408(3)
C7 H7 0.9500
C8 C9 1.452(3)
C9 C10 1.409(3)
C9 C14 1.417(2)
C10 C11 1.371(3)
C10 H10 0.9500
C11 C12 1.401(3)
C11 H11 0.9500
C12 C13 1.376(3)
C12 H12 0.9500
C13 C14 1.413(2)
C13 H13 0.9500
C15 H15A 0.9800
C15 H15B 0.9800
C15 H15C 0.9800
C16 H16A 0.9800
C16 H16B 0.9800
C16 H16C 0.9800
C17 H17A 0.9800
C17 H17B 0.9800
C17 H17C 0.9800
C18 H18A 0.9800
C18 H18B 0.9800
C18 H18C 0.9800
C19 H19A 0.9800
C19 H19B 0.9800
C19 H19C 0.9800
C20 H20A 0.9800
C20 H20B 0.9800
C20 H20C 0.9800

loop_
_geom_torsion_atom_site_label_1
_geom_torsion_atom_site_label_2
_geom_torsion_atom_site_label_3
_geom_torsion_atom_site_label_4
_geom_torsion
C14 C1 C2 C3 17.3(2)
Si1 C1 C2 C3 -148.04(14)
C14 C1 C2 Si2 -148.54(13)
Si1 C1 C2 Si2 46.1(2)
C1 C2 C3 C8 -8.2(3)
Si2 C2 C3 C8 158.39(14)
C1 C2 C3 C4 165.31(18)
Si2 C2 C3 C4 -28.1(2)
C8 C3 C4 C5 -1.1(3)
C2 C3 C4 C5 -174.8(2)
C3 C4 C5 C6 0.6(4)
C4 C5 C6 C7 0.2(4)
C5 C6 C7 C8 -0.5(3)
C6 C7 C8 C3 0.0(3)
C6 C7 C8 C9 -178.97(19)
C4 C3 C8 C7 0.8(3)
C2 C3 C8 C7 174.44(17)
C4 C3 C8 C9 179.79(17)
C2 C3 C8 C9 -6.5(2)
C7 C8 C9 C10 11.3(3)
C3 C8 C9 C10 -167.66(17)
C7 C8 C9 C14 -169.48(17)
C3 C8 C9 C14 11.5(2)
C14 C9 C10 C11 -2.3(3)
C8 C9 C10 C11 176.87(17)
C9 C10 C11 C12 0.0(3)
C10 C11 C12 C13 1.8(3)
C11 C12 C13 C14 -1.3(3)
C12 C13 C14 C9 -1.0(3)
C12 C13 C14 C1 -175.11(18)
C10 C9 C14 C13 2.7(2)
C8 C9 C14 C13 -176.49(16)
C10 C9 C14 C1 176.81(16)
C8 C9 C14 C1 -2.4(2)
C2 C1 C14 C13 161.60(17)
Si1 C1 C14 C13 -32.0(2)
C2 C1 C14 C9 -12.4(2)
Si1 C1 C14 C9 154.01(13)
